data_7156308
loop_
_publ_author_name
'Wu, Jia-Le'
'Wang, Cong-Shuai'
'Wang, Jin-Rong'
'Mei, Guang-Jian'
'Shi, Feng'

_publ_section_title
;
 A catalytic asymmetric interrupted Nazarov-type cyclization of
 2-indolylmethanols with cyclic enaminones.
;
_journal_issue 30
_journal_name_full 'Organic &amp; biomolecular chemistry'
_journal_page_first 5457
_journal_page_last 5464
_journal_paper_doi 10.1039/c8ob01427b
_journal_volume 16
_journal_year 2018
_chemical_absolute_configuration rmad
_chemical_formula_moiety 'C43 H38 N2 O'
_chemical_formula_sum 'C43 H38 N2 O'
_chemical_formula_weight 598.75
_space_group_crystal_system orthorhombic
_space_group_IT_number 19
_space_group_name_Hall 'P 2ac 2ab'
_space_group_name_H-M_alt 'P 21 21 21'
_symmetry_space_group_name_Hall 'P 2ac 2ab'
_symmetry_space_group_name_H-M 'P 21 21 21'
_atom_sites_solution_hydrogens geom
_atom_sites_solution_primary dual
_audit_creation_date 2017-10-26
_audit_creation_method
;
Olex2 1.2
(compiled 2017.03.28 svn.r3405 for OlexSys, GUI svn.r5337)
;
_audit_update_record
;
2018-06-16 deposited with the CCDC.
2018-07-09 downloaded from the CCDC.
;
_cell_angle_alpha 90
_cell_angle_beta 90
_cell_angle_gamma 90
_cell_formula_units_Z 4
_cell_length_a 8.7773(4)
_cell_length_b 16.6542(8)
_cell_length_c 21.9525(10)
_cell_measurement_reflns_used 9322
_cell_measurement_temperature 173
_cell_measurement_theta_max 60.800
_cell_measurement_theta_min 2.900
_cell_volume 3209.0(3)
_computing_cell_refinement 'SAINT v8.37A (Bruker, 2015)'
_computing_data_reduction 'SAINT v8.37A (Bruker, 2015)'
_computing_molecular_graphics 'Olex2 (Dolomanov et al., 2009)'
_computing_publication_material 'Olex2 (Dolomanov et al., 2009)'
_computing_structure_refinement 'ShelXL (Sheldrick, 2015)'
_computing_structure_solution 'ShelXT (Sheldrick, 2015)'
_diffrn_ambient_temperature 173
_diffrn_measured_fraction_theta_full 0.996
_diffrn_measured_fraction_theta_max 0.996
_diffrn_measurement_device_type 'Bruker D8 Venture'
_diffrn_measurement_method '\f and \w scans'
_diffrn_radiation_type GaK\a
_diffrn_radiation_wavelength 1.34139
_diffrn_reflns_av_R_equivalents 0.0450
_diffrn_reflns_av_unetI/netI 0.0389
_diffrn_reflns_Laue_measured_fraction_full 0.996
_diffrn_reflns_Laue_measured_fraction_max 0.996
_diffrn_reflns_limit_h_max 11
_diffrn_reflns_limit_h_min -11
_diffrn_reflns_limit_k_max 21
_diffrn_reflns_limit_k_min -21
_diffrn_reflns_limit_l_max 28
_diffrn_reflns_limit_l_min -26
_diffrn_reflns_number 35258
_diffrn_reflns_point_group_measured_fraction_full 0.997
_diffrn_reflns_point_group_measured_fraction_max 0.997
_diffrn_reflns_theta_full 53.594
_diffrn_reflns_theta_max 60.734
_diffrn_reflns_theta_min 2.898
_exptl_absorpt_coefficient_mu 0.364
_exptl_absorpt_correction_T_max 0.7519
_exptl_absorpt_correction_T_min 0.6558
_exptl_absorpt_correction_type multi-scan
_exptl_absorpt_process_details
'SADABS-2016/2 (Bruker,2016/2) was used for absorption correction. wR2(int) was 0.1091 before and 0.0637 after correction. The Ratio of minimum to maximum transmission is 0.8722. The \l/2 correction factor is Not present.'
_exptl_crystal_colour colourless
_exptl_crystal_colour_primary colourless
_exptl_crystal_density_diffrn 1.239
_exptl_crystal_description block
_exptl_crystal_F_000 1272
_exptl_crystal_size_max 0.15
_exptl_crystal_size_mid 0.1
_exptl_crystal_size_min 0.08
_refine_diff_density_max 0.185
_refine_diff_density_min -0.164
_refine_diff_density_rms 0.032
_refine_ls_abs_structure_details
;
 Flack x determined using 2683 quotients [(I+)-(I-)]/[(I+)+(I-)]
 (Parsons, Flack and Wagner, Acta Cryst. B69 (2013) 249-259).
;
_refine_ls_abs_structure_Flack -0.10(14)
_refine_ls_extinction_method none
_refine_ls_goodness_of_fit_ref 1.030
_refine_ls_hydrogen_treatment constr
_refine_ls_matrix_type full
_refine_ls_number_parameters 417
_refine_ls_number_reflns 7382
_refine_ls_number_restraints 0
_refine_ls_restrained_S_all 1.030
_refine_ls_R_factor_all 0.0421
_refine_ls_R_factor_gt 0.0366
_refine_ls_shift/su_max 0.001
_refine_ls_shift/su_mean 0.000
_refine_ls_structure_factor_coef Fsqd
_refine_ls_weighting_details 'w=1/[\s^2^(Fo^2^)+(0.0394P)^2^+0.3721P] where P=(Fo^2^+2Fc^2^)/3'
_refine_ls_weighting_scheme calc
_refine_ls_wR_factor_gt 0.0814
_refine_ls_wR_factor_ref 0.0850
_reflns_Friedel_coverage 0.783
_reflns_Friedel_fraction_full 0.998
_reflns_Friedel_fraction_max 0.997
_reflns_number_gt 6734
_reflns_number_total 7382
_reflns_threshold_expression 'I > 2\s(I)'
_cod_data_source_file c8ob01427b2.cif
_cod_data_source_block mjl17070_0m
_cod_depositor_comments 'Adding full bibliography for 7156308.cif.'
_cod_database_code 7156308
_shelx_shelxl_version_number 2017/1
_shelx_space_group_comment
;
The symmetry employed for this shelxl refinement is uniquely defined
by the following loop, which should always be used as a source of
symmetry information in preference to the above space-group names.
They are only intended as comments.
;
_shelx_estimated_absorpt_t_max 0.971
_shelx_estimated_absorpt_t_min 0.947
_olex2_refinement_description
;
1. Fixed Uiso
 At 1.2 times of:
  All C(H) groups, All C(H,H) groups, All N(H) groups
 At 1.5 times of:
  All C(H,H,H) groups
2.a Ternary CH refined with riding coordinates:
 C1(H1A), C2(H2A)
2.b Secondary CH2 refined with riding coordinates:
 C14(H14A,H14B), C16(H16A,H16B)
2.c Aromatic/amide H refined with riding coordinates:
 N1(H1), N2(H2), C7(H7), C8(H8), C9(H9), C10(H10), C21(H21), C22(H22),
 C23(H23), C24(H24), C25(H25), C27(H27), C28(H28), C29(H29), C30(H30), C31(H31),
  C33(H33), C34(H34), C35(H35), C36(H36), C37(H37), C39(H39), C40(H40),
 C41(H41), C42(H42), C43(H43)
2.d Idealised Me refined as rotating group:
 C18(H18A,H18B,H18C), C19(H19A,H19B,H19C)
;
_olex2_submission_special_instructions 'No special instructions were received'

loop_
_space_group_symop_operation_xyz
'x, y, z'
'-x+1/2, -y, z+1/2'
'-x, y+1/2, -z+1/2'
'x+1/2, -y+1/2, -z'

loop_
_atom_site_label
_atom_site_type_symbol
_atom_site_fract_x
_atom_site_fract_y
_atom_site_fract_z
_atom_site_U_iso_or_equiv
_atom_site_adp_type
_atom_site_occupancy
_atom_site_site_symmetry_order
_atom_site_calc_flag
_atom_site_refinement_flags_posn
O1 O 0.63948(18) 0.40159(7) 0.29481(6) 0.0288(3) Uani 1 1 d .
N1 N 0.61755(19) 0.66532(9) 0.37217(8) 0.0233(3) Uani 1 1 d .
H1 H 0.596660 0.679663 0.334504 0.028 Uiso 1 1 calc R
N2 N 0.34828(17) 0.73913(9) 0.23173(8) 0.0218(3) Uani 1 1 d .
H2 H 0.342139 0.783718 0.210366 0.026 Uiso 1 1 calc R
C1 C 0.5624(2) 0.56050(10) 0.26797(8) 0.0177(3) Uani 1 1 d .
H1A H 0.526218 0.512159 0.245145 0.021 Uiso 1 1 calc R
C2 C 0.6881(2) 0.60398(10) 0.22866(9) 0.0183(4) Uani 1 1 d .
H2A H 0.754433 0.631514 0.259256 0.022 Uiso 1 1 calc R
C3 C 0.6072(2) 0.67658(10) 0.19155(8) 0.0188(4) Uani 1 1 d .
C4 C 0.4672(2) 0.68555(10) 0.23135(8) 0.0191(4) Uani 1 1 d .
C5 C 0.4370(2) 0.62194(10) 0.26820(8) 0.0188(4) Uani 1 1 d .
C6 C 0.2900(2) 0.63485(10) 0.29504(8) 0.0197(4) Uani 1 1 d .
C7 C 0.1956(2) 0.59290(12) 0.33555(9) 0.0248(4) Uani 1 1 d .
H7 H 0.225777 0.542275 0.351422 0.030 Uiso 1 1 calc R
C8 C 0.0581(2) 0.62653(14) 0.35190(10) 0.0315(5) Uani 1 1 d .
H8 H -0.007528 0.597916 0.378600 0.038 Uiso 1 1 calc R
C9 C 0.0127(2) 0.70199(13) 0.33007(10) 0.0318(5) Uani 1 1 d .
H9 H -0.081374 0.724198 0.343257 0.038 Uiso 1 1 calc R
C10 C 0.1025(2) 0.74453(12) 0.28977(9) 0.0265(4) Uani 1 1 d .
H10 H 0.071417 0.795479 0.274787 0.032 Uiso 1 1 calc R
C11 C 0.2402(2) 0.71023(11) 0.27176(9) 0.0209(4) Uani 1 1 d .
C12 C 0.6173(2) 0.53370(10) 0.33082(8) 0.0186(4) Uani 1 1 d .
C13 C 0.6489(2) 0.44911(11) 0.33818(9) 0.0205(4) Uani 1 1 d .
C14 C 0.6974(2) 0.41836(11) 0.39992(9) 0.0245(4) Uani 1 1 d .
H14A H 0.809877 0.420722 0.402775 0.029 Uiso 1 1 calc R
H14B H 0.666647 0.361389 0.403738 0.029 Uiso 1 1 calc R
C15 C 0.6289(2) 0.46577(11) 0.45275(9) 0.0223(4) Uani 1 1 d .
C16 C 0.6727(2) 0.55397(11) 0.44300(9) 0.0230(4) Uani 1 1 d .
H16A H 0.617727 0.587438 0.473108 0.028 Uiso 1 1 calc R
H16B H 0.783199 0.560312 0.450615 0.028 Uiso 1 1 calc R
C17 C 0.6367(2) 0.58433(10) 0.37958(9) 0.0192(4) Uani 1 1 d .
C18 C 0.4557(2) 0.45547(13) 0.45450(11) 0.0324(5) Uani 1 1 d .
H18A H 0.430811 0.399319 0.463382 0.049 Uiso 1 1 calc GR
H18B H 0.412528 0.470462 0.414926 0.049 Uiso 1 1 calc GR
H18C H 0.412839 0.490047 0.486296 0.049 Uiso 1 1 calc GR
C19 C 0.6949(3) 0.43553(13) 0.51294(9) 0.0332(5) Uani 1 1 d .
H19A H 0.675972 0.377757 0.516753 0.050 Uiso 1 1 calc GR
H19B H 0.646084 0.463833 0.546875 0.050 Uiso 1 1 calc GR
H19C H 0.804846 0.445620 0.513799 0.050 Uiso 1 1 calc GR
C20 C 0.6249(2) 0.73017(10) 0.41340(9) 0.0221(4) Uani 1 1 d .
C21 C 0.5242(2) 0.79358(11) 0.40334(10) 0.0280(4) Uani 1 1 d .
H21 H 0.451709 0.790357 0.371288 0.034 Uiso 1 1 calc R
C22 C 0.5295(3) 0.86127(12) 0.44003(10) 0.0346(5) Uani 1 1 d .
H22 H 0.462224 0.904778 0.432342 0.041 Uiso 1 1 calc R
C23 C 0.6318(3) 0.86599(12) 0.48758(10) 0.0379(5) Uani 1 1 d .
H23 H 0.633150 0.911851 0.513304 0.045 Uiso 1 1 calc R
C24 C 0.7317(3) 0.80369(13) 0.49745(11) 0.0388(5) Uani 1 1 d .
H24 H 0.802072 0.806757 0.530265 0.047 Uiso 1 1 calc R
C25 C 0.7312(3) 0.73640(12) 0.46009(10) 0.0325(5) Uani 1 1 d .
H25 H 0.803326 0.694707 0.466434 0.039 Uiso 1 1 calc R
C26 C 0.7954(2) 0.54852(11) 0.19447(8) 0.0215(4) Uani 1 1 d .
C27 C 0.9507(2) 0.56719(12) 0.19274(10) 0.0286(4) Uani 1 1 d .
H27 H 0.985908 0.614706 0.212104 0.034 Uiso 1 1 calc R
C28 C 1.0544(3) 0.51759(15) 0.16326(11) 0.0381(5) Uani 1 1 d .
H28 H 1.158934 0.532264 0.161756 0.046 Uiso 1 1 calc R
C29 C 1.0068(3) 0.44726(15) 0.13619(10) 0.0386(6) Uani 1 1 d .
H29 H 1.077995 0.413275 0.116237 0.046 Uiso 1 1 calc R
C30 C 0.8542(3) 0.42673(13) 0.13839(10) 0.0338(5) Uani 1 1 d .
H30 H 0.820485 0.378128 0.120181 0.041 Uiso 1 1 calc R
C31 C 0.7501(2) 0.47678(11) 0.16708(9) 0.0260(4) Uani 1 1 d .
H31 H 0.645610 0.461878 0.168087 0.031 Uiso 1 1 calc R
C32 C 0.5450(2) 0.65869(11) 0.12712(9) 0.0204(4) Uani 1 1 d .
C33 C 0.5545(2) 0.71446(12) 0.08004(9) 0.0279(4) Uani 1 1 d .
H33 H 0.611826 0.762249 0.085848 0.034 Uiso 1 1 calc R
C34 C 0.4816(3) 0.70148(13) 0.02458(10) 0.0340(5) Uani 1 1 d .
H34 H 0.490443 0.740216 -0.006993 0.041 Uiso 1 1 calc R
C35 C 0.3969(3) 0.63316(14) 0.01505(10) 0.0341(5) Uani 1 1 d .
H35 H 0.347523 0.624365 -0.022879 0.041 Uiso 1 1 calc R
C36 C 0.3847(2) 0.57727(13) 0.06167(10) 0.0311(5) Uani 1 1 d .
H36 H 0.326035 0.529975 0.055740 0.037 Uiso 1 1 calc R
C37 C 0.4576(2) 0.59006(12) 0.11693(9) 0.0250(4) Uani 1 1 d .
H37 H 0.447822 0.551285 0.148426 0.030 Uiso 1 1 calc R
C38 C 0.7153(2) 0.74867(10) 0.19086(9) 0.0208(4) Uani 1 1 d .
C39 C 0.6904(2) 0.81610(11) 0.22701(10) 0.0270(4) Uani 1 1 d .
H39 H 0.604840 0.817631 0.253508 0.032 Uiso 1 1 calc R
C40 C 0.7892(3) 0.88113(12) 0.22475(11) 0.0334(5) Uani 1 1 d .
H40 H 0.769892 0.927003 0.249279 0.040 Uiso 1 1 calc R
C41 C 0.9155(3) 0.87976(13) 0.18714(11) 0.0361(5) Uani 1 1 d .
H41 H 0.982415 0.924563 0.185508 0.043 Uiso 1 1 calc R
C42 C 0.9435(3) 0.81272(13) 0.15203(10) 0.0335(5) Uani 1 1 d .
H42 H 1.031420 0.810757 0.126831 0.040 Uiso 1 1 calc R
C43 C 0.8437(2) 0.74804(12) 0.15334(9) 0.0261(4) Uani 1 1 d .
H43 H 0.863047 0.702651 0.128305 0.031 Uiso 1 1 calc R

loop_
_atom_site_aniso_label
_atom_site_aniso_U_11
_atom_site_aniso_U_22
_atom_site_aniso_U_33
_atom_site_aniso_U_23
_atom_site_aniso_U_13
_atom_site_aniso_U_12
O1 0.0447(9) 0.0176(6) 0.0240(7) -0.0032(5) 0.0001(7) 0.0025(6)
N1 0.0319(9) 0.0169(7) 0.0212(8) -0.0019(6) -0.0029(8) 0.0012(7)
N2 0.0231(8) 0.0163(7) 0.0259(8) 0.0025(6) 0.0018(7) 0.0023(6)
C1 0.0195(8) 0.0168(8) 0.0167(9) 0.0010(7) 0.0015(7) -0.0012(7)
C2 0.0188(8) 0.0180(8) 0.0180(9) 0.0019(7) 0.0007(7) -0.0013(7)
C3 0.0206(9) 0.0162(8) 0.0195(9) 0.0021(7) 0.0005(8) -0.0014(7)
C4 0.0212(9) 0.0165(8) 0.0197(9) -0.0003(7) -0.0008(8) -0.0013(7)
C5 0.0195(9) 0.0182(8) 0.0186(9) -0.0001(7) 0.0007(7) -0.0006(7)
C6 0.0200(9) 0.0198(8) 0.0192(9) -0.0015(7) -0.0011(7) -0.0008(7)
C7 0.0231(9) 0.0270(9) 0.0242(10) 0.0022(8) 0.0006(8) -0.0023(8)
C8 0.0252(10) 0.0417(12) 0.0276(11) 0.0036(10) 0.0057(9) -0.0037(9)
C9 0.0229(10) 0.0428(12) 0.0298(11) -0.0052(10) 0.0029(9) 0.0054(9)
C10 0.0266(10) 0.0257(9) 0.0272(11) -0.0030(8) -0.0036(8) 0.0057(8)
C11 0.0214(9) 0.0198(8) 0.0213(9) -0.0024(7) -0.0015(8) -0.0007(7)
C12 0.0194(8) 0.0174(8) 0.0190(9) 0.0011(7) 0.0036(7) -0.0005(7)
C13 0.0212(9) 0.0189(8) 0.0213(9) -0.0002(7) 0.0038(8) -0.0003(7)
C14 0.0295(10) 0.0199(8) 0.0241(10) 0.0025(8) 0.0024(9) 0.0053(8)
C15 0.0242(9) 0.0226(9) 0.0201(10) 0.0028(7) 0.0026(8) 0.0040(8)
C16 0.0247(9) 0.0238(9) 0.0206(10) -0.0012(8) 0.0001(8) 0.0020(8)
C17 0.0173(8) 0.0190(8) 0.0214(9) -0.0003(7) 0.0013(7) 0.0002(7)
C18 0.0295(11) 0.0335(11) 0.0342(12) 0.0055(9) 0.0071(9) 0.0000(9)
C19 0.0433(12) 0.0328(11) 0.0234(11) 0.0027(9) -0.0013(10) 0.0079(10)
C20 0.0259(9) 0.0175(8) 0.0230(10) -0.0024(7) 0.0035(8) -0.0023(7)
C21 0.0335(11) 0.0233(9) 0.0272(11) -0.0009(8) -0.0024(9) 0.0027(8)
C22 0.0500(14) 0.0216(10) 0.0321(12) -0.0017(9) 0.0028(11) 0.0076(9)
C23 0.0628(15) 0.0215(10) 0.0292(12) -0.0059(9) -0.0010(12) -0.0010(10)
C24 0.0528(14) 0.0305(11) 0.0331(12) -0.0041(9) -0.0155(11) -0.0039(10)
C25 0.0356(11) 0.0244(9) 0.0374(12) -0.0028(9) -0.0075(10) 0.0024(9)
C26 0.0237(9) 0.0218(8) 0.0190(9) 0.0037(7) 0.0025(8) 0.0013(7)
C27 0.0238(10) 0.0338(11) 0.0281(11) 0.0040(9) 0.0009(9) 0.0000(9)
C28 0.0228(10) 0.0533(14) 0.0382(13) 0.0083(11) 0.0056(10) 0.0078(10)
C29 0.0406(13) 0.0446(13) 0.0306(12) 0.0039(10) 0.0096(10) 0.0203(11)
C30 0.0463(14) 0.0278(10) 0.0272(11) 0.0007(9) 0.0043(10) 0.0103(9)
C31 0.0291(10) 0.0244(9) 0.0245(10) 0.0010(8) 0.0025(9) 0.0017(8)
C32 0.0188(8) 0.0221(9) 0.0204(9) 0.0003(7) 0.0002(8) 0.0020(7)
C33 0.0336(11) 0.0248(9) 0.0254(11) 0.0026(8) -0.0013(9) -0.0017(9)
C34 0.0420(12) 0.0350(11) 0.0248(11) 0.0060(9) -0.0057(10) 0.0002(10)
C35 0.0312(11) 0.0457(13) 0.0254(11) -0.0028(10) -0.0095(9) 0.0016(10)
C36 0.0271(10) 0.0328(11) 0.0333(12) -0.0046(9) -0.0048(9) -0.0043(9)
C37 0.0234(9) 0.0260(9) 0.0257(10) 0.0009(8) -0.0015(8) -0.0026(8)
C38 0.0228(9) 0.0197(8) 0.0199(9) 0.0038(7) -0.0021(8) -0.0034(7)
C39 0.0269(10) 0.0248(9) 0.0294(11) -0.0023(8) -0.0015(9) -0.0020(8)
C40 0.0351(12) 0.0214(9) 0.0437(13) -0.0033(9) -0.0085(11) -0.0034(9)
C41 0.0323(12) 0.0260(10) 0.0500(15) 0.0086(10) -0.0080(11) -0.0138(9)
C42 0.0301(11) 0.0366(11) 0.0337(12) 0.0092(9) 0.0030(10) -0.0096(9)
C43 0.0284(10) 0.0256(10) 0.0244(10) 0.0028(8) 0.0019(8) -0.0056(8)

loop_
_atom_type_symbol
_atom_type_description
_atom_type_scat_dispersion_real
_atom_type_scat_dispersion_imag
_atom_type_scat_source
C C 0.0150 0.0070 'International Tables Vol C Tables 4.2.6.8 and 6.1.1.4'
H H 0.0000 0.0000 'International Tables Vol C Tables 4.2.6.8 and 6.1.1.4'
N N 0.0250 0.0140 'International Tables Vol C Tables 4.2.6.8 and 6.1.1.4'
O O 0.0410 0.0250 'International Tables Vol C Tables 4.2.6.8 and 6.1.1.4'

loop_
_geom_angle_atom_site_label_1
_geom_angle_atom_site_label_2
_geom_angle_atom_site_label_3
_geom_angle
C17 N1 H1 113.9
C17 N1 C20 132.26(17)
C20 N1 H1 113.9
C4 N2 H2 126.3
C4 N2 C11 107.45(15)
C11 N2 H2 126.3
C2 C1 H1A 108.5
C5 C1 H1A 108.5
C5 C1 C2 101.64(13)
C5 C1 C12 115.28(15)
C12 C1 H1A 108.5
C12 C1 C2 114.03(14)
C1 C2 H2A 104.5
C1 C2 C3 108.10(14)
C3 C2 H2A 104.5
C26 C2 C1 115.18(14)
C26 C2 H2A 104.5
C26 C2 C3 118.50(15)
C4 C3 C2 97.99(13)
C4 C3 C32 105.08(15)
C4 C3 C38 115.54(15)
C32 C3 C2 118.08(14)
C38 C3 C2 108.58(14)
C38 C3 C32 111.18(15)
N2 C4 C3 133.16(16)
C5 C4 N2 110.77(16)
C5 C4 C3 115.12(15)
C4 C5 C1 112.71(15)
C4 C5 C6 107.63(15)
C6 C5 C1 139.65(16)
C7 C6 C5 135.85(17)
C7 C6 C11 119.02(17)
C11 C6 C5 105.13(16)
C6 C7 H7 120.6
C8 C7 C6 118.71(19)
C8 C7 H7 120.6
C7 C8 H8 119.2
C7 C8 C9 121.6(2)
C9 C8 H8 119.2
C8 C9 H9 119.4
C10 C9 C8 121.10(19)
C10 C9 H9 119.4
C9 C10 H10 121.1
C9 C10 C11 117.80(18)
C11 C10 H10 121.1
N2 C11 C6 108.94(16)
N2 C11 C10 129.34(17)
C10 C11 C6 121.72(18)
C13 C12 C1 116.50(16)
C17 C12 C1 124.29(15)
C17 C12 C13 119.20(17)
O1 C13 C12 121.55(17)
O1 C13 C14 119.42(16)
C12 C13 C14 119.01(16)
C13 C14 H14A 108.9
C13 C14 H14B 108.9
C13 C14 C15 113.30(15)
H14A C14 H14B 107.7
C15 C14 H14A 108.9
C15 C14 H14B 108.9
C14 C15 C16 106.91(15)
C14 C15 C18 110.63(17)
C14 C15 C19 109.71(15)
C18 C15 C16 111.08(16)
C19 C15 C16 109.97(17)
C19 C15 C18 108.53(17)
C15 C16 H16A 108.9
C15 C16 H16B 108.9
H16A C16 H16B 107.7
C17 C16 C15 113.31(16)
C17 C16 H16A 108.9
C17 C16 H16B 108.9
N1 C17 C12 119.82(17)
N1 C17 C16 117.62(16)
C12 C17 C16 122.51(16)
C15 C18 H18A 109.5
C15 C18 H18B 109.5
C15 C18 H18C 109.5
H18A C18 H18B 109.5
H18A C18 H18C 109.5
H18B C18 H18C 109.5
C15 C19 H19A 109.5
C15 C19 H19B 109.5
C15 C19 H19C 109.5
H19A C19 H19B 109.5
H19A C19 H19C 109.5
H19B C19 H19C 109.5
C21 C20 N1 116.66(17)
C25 C20 N1 124.15(17)
C25 C20 C21 119.06(18)
C20 C21 H21 119.9
C22 C21 C20 120.13(19)
C22 C21 H21 119.9
C21 C22 H22 119.7
C23 C22 C21 120.6(2)
C23 C22 H22 119.7
C22 C23 H23 120.3
C24 C23 C22 119.4(2)
C24 C23 H23 120.3
C23 C24 H24 119.6
C23 C24 C25 120.9(2)
C25 C24 H24 119.6
C20 C25 H25 120.1
C24 C25 C20 119.88(19)
C24 C25 H25 120.1
C27 C26 C2 118.87(17)
C31 C26 C2 123.85(17)
C31 C26 C27 117.18(18)
C26 C27 H27 119.4
C28 C27 C26 121.3(2)
C28 C27 H27 119.4
C27 C28 H28 119.8
C29 C28 C27 120.5(2)
C29 C28 H28 119.8
C28 C29 H29 120.4
C28 C29 C30 119.2(2)
C30 C29 H29 120.4
C29 C30 H30 119.8
C29 C30 C31 120.3(2)
C31 C30 H30 119.8
C26 C31 H31 119.3
C30 C31 C26 121.4(2)
C30 C31 H31 119.3
C33 C32 C3 122.00(16)
C33 C32 C37 117.43(18)
C37 C32 C3 119.95(16)
C32 C33 H33 119.4
C32 C33 C34 121.20(19)
C34 C33 H33 119.4
C33 C34 H34 119.7
C35 C34 C33 120.7(2)
C35 C34 H34 119.7
C34 C35 H35 120.5
C34 C35 C36 119.0(2)
C36 C35 H35 120.5
C35 C36 H36 119.8
C37 C36 C35 120.40(19)
C37 C36 H36 119.8
C32 C37 H37 119.3
C36 C37 C32 121.31(19)
C36 C37 H37 119.3
C39 C38 C3 122.00(17)
C39 C38 C43 117.98(17)
C43 C38 C3 120.02(16)
C38 C39 H39 119.7
C40 C39 C38 120.7(2)
C40 C39 H39 119.7
C39 C40 H40 119.7
C41 C40 C39 120.6(2)
C41 C40 H40 119.7
C40 C41 H41 120.3
C42 C41 C40 119.34(19)
C42 C41 H41 120.3
C41 C42 H42 119.9
C41 C42 C43 120.3(2)
C43 C42 H42 119.9
C38 C43 H43 119.5
C42 C43 C38 121.05(19)
C42 C43 H43 119.5

loop_
_geom_bond_atom_site_label_1
_geom_bond_atom_site_label_2
_geom_bond_distance
O1 C13 1.241(2)
N1 H1 0.8800
N1 C17 1.369(2)
N1 C20 1.411(2)
N2 H2 0.8800
N2 C4 1.373(2)
N2 C11 1.380(2)
C1 H1A 1.0000
C1 C2 1.577(2)
C1 C5 1.503(2)
C1 C12 1.528(2)
C2 H2A 1.0000
C2 C3 1.622(2)
C2 C26 1.518(3)
C3 C4 1.515(3)
C3 C32 1.545(3)
C3 C38 1.530(2)
C4 C5 1.359(2)
C5 C6 1.434(3)
C6 C7 1.402(3)
C6 C11 1.424(2)
C7 H7 0.9500
C7 C8 1.378(3)
C8 H8 0.9500
C8 C9 1.403(3)
C9 H9 0.9500
C9 C10 1.380(3)
C10 H10 0.9500
C10 C11 1.394(3)
C12 C13 1.445(2)
C12 C17 1.373(2)
C13 C14 1.510(3)
C14 H14A 0.9900
C14 H14B 0.9900
C14 C15 1.526(3)
C15 C16 1.533(3)
C15 C18 1.530(3)
C15 C19 1.528(3)
C16 H16A 0.9900
C16 H16B 0.9900
C16 C17 1.515(3)
C18 H18A 0.9800
C18 H18B 0.9800
C18 H18C 0.9800
C19 H19A 0.9800
C19 H19B 0.9800
C19 H19C 0.9800
C20 C21 1.395(3)
C20 C25 1.390(3)
C21 H21 0.9500
C21 C22 1.386(3)
C22 H22 0.9500
C22 C23 1.379(3)
C23 H23 0.9500
C23 C24 1.376(3)
C24 H24 0.9500
C24 C25 1.389(3)
C25 H25 0.9500
C26 C27 1.398(3)
C26 C31 1.396(3)
C27 H27 0.9500
C27 C28 1.389(3)
C28 H28 0.9500
C28 C29 1.378(3)
C29 H29 0.9500
C29 C30 1.383(4)
C30 H30 0.9500
C30 C31 1.388(3)
C31 H31 0.9500
C32 C33 1.392(3)
C32 C37 1.395(3)
C33 H33 0.9500
C33 C34 1.392(3)
C34 H34 0.9500
C34 C35 1.375(3)
C35 H35 0.9500
C35 C36 1.388(3)
C36 H36 0.9500
C36 C37 1.388(3)
C37 H37 0.9500
C38 C39 1.392(3)
C38 C43 1.396(3)
C39 H39 0.9500
C39 C40 1.389(3)
C40 H40 0.9500
C40 C41 1.382(3)
C41 H41 0.9500
C41 C42 1.379(3)
C42 H42 0.9500
C42 C43 1.389(3)
C43 H43 0.9500
